data_2229256
loop_
_publ_author_name
'Feng, Zhi-Qiang'
'Yang, Xiao-Li'
'Ye, Yuan-Feng'
'Wang, Huai-Qing'
'Dong, Tao'

_publ_section_title
;
 Methyl 2-{[2,8-bis(trifluoromethyl)quinolin-4-yl]oxy}acetate
;
_journal_coeditor_code VM2070
_journal_issue 2
_journal_name_full 'Acta Crystallographica Section E'
_journal_page_first o321
_journal_paper_doi 10.1107/S1600536811000328
_journal_volume 67
_journal_year 2011
_chemical_formula_iupac 'C14 H9 F6 N O3'
_chemical_formula_moiety 'C14 H9 F6 N O3'
_chemical_formula_sum 'C14 H9 F6 N O3'
_chemical_formula_weight 353.22
_chemical_name_systematic
;
Methyl 2-{[2,8-bis(trifluoromethyl)quinolin-4-yl]oxy}acetate
;
_space_group_IT_number 14
_symmetry_cell_setting monoclinic
_symmetry_space_group_name_Hall '-P 2ybc'
_symmetry_space_group_name_H-M 'P 1 21/c 1'
_atom_sites_solution_hydrogens geom
_atom_sites_solution_primary direct
_atom_sites_solution_secondary difmap
_audit_creation_method SHELXL-97
_cell_angle_alpha 90.00
_cell_angle_beta 95.74(3)
_cell_angle_gamma 90.00
_cell_formula_units_Z 4
_cell_length_a 4.6980(9)
_cell_length_b 20.549(4)
_cell_length_c 15.176(3)
_cell_measurement_reflns_used 25
_cell_measurement_temperature 293(2)
_cell_measurement_theta_max 13
_cell_measurement_theta_min 9
_cell_volume 1457.7(5)
_computing_cell_refinement 'CAD-4 Software (Enraf--Nonius, 1985)'
_computing_data_collection 'CAD-4 Software (Enraf--Nonius, 1985)'
_computing_data_reduction 'XCAD4 (Harms & Wocadlo, 1995)'
_computing_molecular_graphics 'SHELXTL (Sheldrick, 2008)'
_computing_publication_material 'SHELXTL (Sheldrick, 2008)'
_computing_structure_refinement 'SHELXL97 (Sheldrick, 2008)'
_computing_structure_solution 'SHELXS97 (Sheldrick, 2008)'
_diffrn_ambient_temperature 293(2)
_diffrn_measured_fraction_theta_full 1.000
_diffrn_measured_fraction_theta_max 1.000
_diffrn_measurement_device_type 'Enraf--Nonius CAD-4'
_diffrn_measurement_method \w/2\q
_diffrn_radiation_monochromator graphite
_diffrn_radiation_source 'fine-focus sealed tube'
_diffrn_radiation_type MoK\a
_diffrn_radiation_wavelength 0.71073
_diffrn_reflns_av_R_equivalents 0.0188
_diffrn_reflns_av_sigmaI/netI 0.0412
_diffrn_reflns_limit_h_max 5
_diffrn_reflns_limit_h_min 0
_diffrn_reflns_limit_k_max 24
_diffrn_reflns_limit_k_min 0
_diffrn_reflns_limit_l_max 18
_diffrn_reflns_limit_l_min -18
_diffrn_reflns_number 3017
_diffrn_reflns_theta_full 25.34
_diffrn_reflns_theta_max 25.34
_diffrn_reflns_theta_min 1.67
_diffrn_standards_decay_% 1
_diffrn_standards_interval_count 200
_diffrn_standards_interval_time 120
_diffrn_standards_number 3
_exptl_absorpt_coefficient_mu 0.163
_exptl_absorpt_correction_T_max 0.9839
_exptl_absorpt_correction_T_min 0.9528
_exptl_absorpt_correction_type psi-scan
_exptl_absorpt_process_details '(North <i>et al.</i>, 1968)'
_exptl_crystal_colour colourless
_exptl_crystal_density_diffrn 1.609
_exptl_crystal_density_method 'not measured'
_exptl_crystal_description block
_exptl_crystal_F_000 712
_exptl_crystal_size_max 0.30
_exptl_crystal_size_mid 0.20
_exptl_crystal_size_min 0.10
_refine_diff_density_max 0.295
_refine_diff_density_min -0.240
_refine_ls_extinction_method none
_refine_ls_goodness_of_fit_ref 1.005
_refine_ls_hydrogen_treatment constr
_refine_ls_matrix_type full
_refine_ls_number_parameters 217
_refine_ls_number_reflns 2676
_refine_ls_number_restraints 0
_refine_ls_restrained_S_all 1.005
_refine_ls_R_factor_all 0.0854
_refine_ls_R_factor_gt 0.0514
_refine_ls_shift/su_max 0.000
_refine_ls_shift/su_mean 0.000
_refine_ls_structure_factor_coef Fsqd
_refine_ls_weighting_details 'calc w=1/[\s^2^(Fo^2^)+(0.0800P)^2^+0.0000P] where P=(Fo^2^+2Fc^2^)/3'
_refine_ls_weighting_scheme calc
_refine_ls_wR_factor_gt 0.1291
_refine_ls_wR_factor_ref 0.1462
_reflns_number_gt 1747
_reflns_number_total 2676
_reflns_threshold_expression I>2sigma(I)
_cod_data_source_file vm2070.cif
_cod_data_source_block I
_cod_original_sg_symbol_H-M 'P 21/c'
_cod_database_code 2229256
_cod_database_fobs_code 2229256

loop_
_symmetry_equiv_pos_as_xyz
'x, y, z'
'-x, y+1/2, -z+1/2'
'-x, -y, -z'
'x, -y-1/2, z-1/2'

loop_
_atom_site_type_symbol
_atom_site_label
_atom_site_fract_x
_atom_site_fract_y
_atom_site_fract_z
_atom_site_U_iso_or_equiv
_atom_site_adp_type
_atom_site_calc_flag
_atom_site_refinement_flags
_atom_site_occupancy
_atom_site_disorder_assembly
_atom_site_disorder_group
N N 0.6586(4) 0.29913(10) 0.42412(14) 0.0383(5) Uani d . 1 . .
O O1 0.5803(5) 0.19700(9) 0.65680(13) 0.0594(6) Uani d . 1 . .
C C1 0.2049(6) 0.40690(14) 0.5400(2) 0.0526(7) Uani d . 1 . .
H H1A 0.1174 0.4474 0.5322 0.063 Uiso calc R 1 . .
C C2 0.1686(6) 0.37110(15) 0.61581(19) 0.0589(8) Uani d . 1 . .
H H2A 0.0538 0.3874 0.6572 0.071 Uiso calc R 1 . .
O O2 0.3296(6) 0.08697(12) 0.58771(19) 0.0863(8) Uani d . 1 . .
C C3 0.2985(6) 0.31288(14) 0.62992(19) 0.0504(7) Uani d . 1 . .
H H3A 0.2751 0.2896 0.6813 0.060 Uiso calc R 1 . .
O O3 0.6519(6) 0.02604(12) 0.66729(19) 0.0956(9) Uani d . 1 . .
C C4 0.4696(5) 0.28728(13) 0.56703(17) 0.0397(6) Uani d . 1 . .
F F4 0.7603(4) 0.18242(10) 0.30737(13) 0.0839(7) Uani d . 1 . .
F F5 1.1459(4) 0.17660(9) 0.39252(12) 0.0840(7) Uani d . 1 . .
C C5 0.5037(5) 0.32214(11) 0.48869(16) 0.0367(6) Uani d . 1 . .
F F6 1.0470(4) 0.26159(9) 0.31789(13) 0.0773(6) Uani d . 1 . .
C C6 0.3659(5) 0.38388(11) 0.47696(17) 0.0398(6) Uani d . 1 . .
C C7 0.6128(6) 0.22650(13) 0.57896(17) 0.0436(6) Uani d . 1 . .
C C8 0.7689(6) 0.20394(12) 0.51395(17) 0.0445(7) Uani d . 1 . .
H H8A 0.8646 0.1643 0.5198 0.053 Uiso calc R 1 . .
C C9 0.7797(5) 0.24217(12) 0.43878(16) 0.0390(6) Uani d . 1 . .
C C10 0.9331(6) 0.21592(13) 0.36447(18) 0.0453(7) Uani d . 1 . .
C C11 0.3985(6) 0.42315(13) 0.39586(19) 0.0462(7) Uani d . 1 . .
C C12 0.7187(7) 0.13683(16) 0.6768(2) 0.0603(8) Uani d . 1 . .
H H12A 0.7505 0.1314 0.7406 0.072 Uiso calc R 1 . .
H H12B 0.9034 0.1365 0.6534 0.072 Uiso calc R 1 . .
C C13 0.5397(8) 0.08173(16) 0.6375(2) 0.0637(9) Uani d . 1 . .
C C14 0.4960(10) -0.0321(2) 0.6392(3) 0.1169(16) Uani d . 1 . .
H H14A 0.5940 -0.0695 0.6652 0.175 Uiso calc R 1 . .
H H14B 0.4832 -0.0354 0.5759 0.175 Uiso calc R 1 . .
H H14C 0.3070 -0.0301 0.6580 0.175 Uiso calc R 1 . .
F F1 0.2699(4) 0.48154(8) 0.39902(12) 0.0684(5) Uani d . 1 . .
F F2 0.6694(3) 0.43562(7) 0.38446(11) 0.0572(5) Uani d . 1 . .
F F3 0.2832(3) 0.39444(8) 0.32177(11) 0.0619(5) Uani d . 1 . .

loop_
_atom_site_aniso_label
_atom_site_aniso_U_11
_atom_site_aniso_U_22
_atom_site_aniso_U_33
_atom_site_aniso_U_12
_atom_site_aniso_U_13
_atom_site_aniso_U_23
N 0.0317(11) 0.0390(12) 0.0447(12) -0.0009(9) 0.0068(9) -0.0036(10)
O1 0.0794(15) 0.0544(12) 0.0462(11) 0.0071(11) 0.0160(10) 0.0103(9)
C1 0.0458(16) 0.0528(17) 0.0594(19) 0.0093(13) 0.0070(14) -0.0120(14)
C2 0.0570(19) 0.068(2) 0.0536(18) 0.0110(16) 0.0174(15) -0.0152(16)
O2 0.0896(19) 0.0781(17) 0.0894(18) -0.0053(15) -0.0004(16) -0.0006(14)
C3 0.0475(16) 0.0623(19) 0.0426(15) -0.0016(14) 0.0108(13) -0.0029(13)
O3 0.120(2) 0.0559(15) 0.113(2) 0.0237(15) 0.0212(18) 0.0158(14)
C4 0.0316(13) 0.0459(14) 0.0418(14) -0.0052(11) 0.0050(11) -0.0066(12)
F4 0.0720(12) 0.1071(16) 0.0741(13) -0.0201(11) 0.0146(10) -0.0478(11)
F5 0.0813(14) 0.0987(15) 0.0746(13) 0.0501(12) 0.0215(11) 0.0041(11)
C5 0.0287(12) 0.0400(13) 0.0419(14) -0.0010(11) 0.0061(11) -0.0073(11)
F6 0.0927(14) 0.0688(12) 0.0784(13) 0.0018(10) 0.0485(11) 0.0007(10)
C6 0.0294(13) 0.0383(14) 0.0508(15) -0.0013(11) -0.0004(11) -0.0063(12)
C7 0.0433(15) 0.0463(15) 0.0405(15) -0.0025(12) 0.0014(12) 0.0038(12)
C8 0.0471(15) 0.0401(14) 0.0461(16) 0.0037(12) 0.0040(12) -0.0003(12)
C9 0.0324(13) 0.0417(14) 0.0429(15) -0.0031(11) 0.0041(11) -0.0037(12)
C10 0.0442(15) 0.0437(15) 0.0483(16) 0.0059(13) 0.0072(13) -0.0044(13)
C11 0.0364(14) 0.0446(15) 0.0579(18) 0.0025(12) 0.0062(13) -0.0012(13)
C12 0.0614(19) 0.066(2) 0.0537(18) 0.0093(16) 0.0076(15) 0.0166(16)
C13 0.078(2) 0.061(2) 0.055(2) 0.0157(18) 0.0226(19) 0.0079(16)
C14 0.138(4) 0.072(3) 0.142(4) 0.001(3) 0.021(3) -0.003(3)
F1 0.0688(12) 0.0480(10) 0.0911(13) 0.0169(8) 0.0205(10) 0.0105(9)
F2 0.0416(9) 0.0577(10) 0.0730(11) -0.0068(7) 0.0090(8) 0.0047(8)
F3 0.0648(11) 0.0651(11) 0.0537(10) -0.0066(9) -0.0046(9) 0.0042(8)

loop_
_atom_type_symbol
_atom_type_description
_atom_type_scat_dispersion_real
_atom_type_scat_dispersion_imag
_atom_type_scat_source
C C 0.0033 0.0016 'International Tables Vol C Tables 4.2.6.8 and 6.1.1.4'
H H 0.0000 0.0000 'International Tables Vol C Tables 4.2.6.8 and 6.1.1.4'
N N 0.0061 0.0033 'International Tables Vol C Tables 4.2.6.8 and 6.1.1.4'
O O 0.0106 0.0060 'International Tables Vol C Tables 4.2.6.8 and 6.1.1.4'
F F 0.0171 0.0103 'International Tables Vol C Tables 4.2.6.8 and 6.1.1.4'

loop_
_geom_angle_atom_site_label_1
_geom_angle_atom_site_label_2
_geom_angle_atom_site_label_3
_geom_angle_site_symmetry_1
_geom_angle_site_symmetry_3
_geom_angle
_geom_angle_publ_flag
C9 N C5 . . 116.2(2) ?
C7 O1 C12 . . 119.4(2) ?
C6 C1 C2 . . 121.3(3) ?
C6 C1 H1A . . 119.3 ?
C2 C1 H1A . . 119.3 ?
C3 C2 C1 . . 120.6(3) ?
C3 C2 H2A . . 119.7 ?
C1 C2 H2A . . 119.7 ?
C2 C3 C4 . . 120.2(3) ?
C2 C3 H3A . . 119.9 ?
C4 C3 H3A . . 119.9 ?
C13 O3 C14 . . 116.3(3) ?
C3 C4 C5 . . 120.1(2) ?
C3 C4 C7 . . 122.4(2) ?
C5 C4 C7 . . 117.5(2) ?
N C5 C4 . . 122.9(2) ?
N C5 C6 . . 119.1(2) ?
C4 C5 C6 . . 117.9(2) ?
C1 C6 C5 . . 119.9(3) ?
C1 C6 C11 . . 120.1(2) ?
C5 C6 C11 . . 120.0(2) ?
O1 C7 C8 . . 126.5(2) ?
O1 C7 C4 . . 114.4(2) ?
C8 C7 C4 . . 119.1(2) ?
C7 C8 C9 . . 117.8(2) ?
C7 C8 H8A . . 121.1 ?
C9 C8 H8A . . 121.1 ?
N C9 C8 . . 126.4(2) ?
N C9 C10 . . 115.3(2) ?
C8 C9 C10 . . 118.3(2) ?
F6 C10 F4 . . 106.0(2) ?
F6 C10 F5 . . 105.8(2) ?
F4 C10 F5 . . 106.7(2) ?
F6 C10 C9 . . 113.5(2) ?
F4 C10 C9 . . 111.8(2) ?
F5 C10 C9 . . 112.5(2) ?
F2 C11 F3 . . 106.8(2) ?
F2 C11 F1 . . 105.8(2) ?
F3 C11 F1 . . 106.1(2) ?
F2 C11 C6 . . 113.0(2) ?
F3 C11 C6 . . 112.9(2) ?
F1 C11 C6 . . 111.7(2) ?
O1 C12 C13 . . 110.3(2) ?
O1 C12 H12A . . 109.6 ?
C13 C12 H12A . . 109.6 ?
O1 C12 H12B . . 109.6 ?
C13 C12 H12B . . 109.6 ?
H12A C12 H12B . . 108.1 ?
O2 C13 O3 . . 125.1(4) ?
O2 C13 C12 . . 125.7(3) ?
O3 C13 C12 . . 109.2(3) ?
O3 C14 H14A . . 109.5 ?
O3 C14 H14B . . 109.5 ?
H14A C14 H14B . . 109.5 ?
O3 C14 H14C . . 109.5 ?
H14A C14 H14C . . 109.5 ?
H14B C14 H14C . . 109.5 ?

loop_
_geom_bond_atom_site_label_1
_geom_bond_atom_site_label_2
_geom_bond_site_symmetry_2
_geom_bond_distance
_geom_bond_publ_flag
N C9 . 1.311(3) ?
N C5 . 1.362(3) ?
O1 C7 . 1.350(3) ?
O1 C12 . 1.416(4) ?
C1 C6 . 1.362(4) ?
C1 C2 . 1.391(4) ?
C1 H1A . 0.9300 ?
C2 C3 . 1.350(4) ?
C2 H2A . 0.9300 ?
O2 C13 . 1.186(4) ?
C3 C4 . 1.410(4) ?
C3 H3A . 0.9300 ?
O3 C13 . 1.321(4) ?
O3 C14 . 1.443(5) ?
C4 C5 . 1.411(4) ?
C4 C7 . 1.421(4) ?
F4 C10 . 1.320(3) ?
F5 C10 . 1.322(3) ?
C5 C6 . 1.428(3) ?
F6 C10 . 1.320(3) ?
C6 C11 . 1.492(4) ?
C7 C8 . 1.368(4) ?
C8 C9 . 1.390(3) ?
C8 H8A . 0.9300 ?
C9 C10 . 1.498(3) ?
C11 F2 . 1.327(3) ?
C11 F3 . 1.336(3) ?
C11 F1 . 1.346(3) ?
C12 C13 . 1.498(5) ?
C12 H12A . 0.9700 ?
C12 H12B . 0.9700 ?
C14 H14A . 0.9600 ?
C14 H14B . 0.9600 ?
C14 H14C . 0.9600 ?

loop_
_geom_hbond_atom_site_label_D
_geom_hbond_atom_site_label_H
_geom_hbond_atom_site_label_A
_geom_hbond_site_symmetry_A
_geom_hbond_distance_DH
_geom_hbond_distance_HA
_geom_hbond_distance_DA
_geom_hbond_angle_DHA
_geom_hbond_publ_flag
C1 H1A F1 . 0.93 2.32 2.675(3) 102.00 ?
C12 H12B O2 1_655 0.97 2.54 3.448(4) 156 yes

loop_
_geom_torsion_atom_site_label_1
_geom_torsion_atom_site_label_2
_geom_torsion_atom_site_label_3
_geom_torsion_atom_site_label_4
_geom_torsion_site_symmetry_1
_geom_torsion_site_symmetry_2
_geom_torsion_site_symmetry_3
_geom_torsion_site_symmetry_4
_geom_torsion
_geom_torsion_publ_flag
C6 C1 C2 C3 . . . . 1.6(5) ?
C1 C2 C3 C4 . . . . -0.9(4) ?
C2 C3 C4 C5 . . . . -0.6(4) ?
C2 C3 C4 C7 . . . . 179.5(3) ?
C9 N C5 C4 . . . . -0.7(3) ?
C9 N C5 C6 . . . . -180.0(2) ?
C3 C4 C5 N . . . . -177.9(2) ?
C7 C4 C5 N . . . . 2.1(3) ?
C3 C4 C5 C6 . . . . 1.4(3) ?
C7 C4 C5 C6 . . . . -178.7(2) ?
C2 C1 C6 C5 . . . . -0.7(4) ?
C2 C1 C6 C11 . . . . 179.4(2) ?
N C5 C6 C1 . . . . 178.5(2) ?
C4 C5 C6 C1 . . . . -0.8(3) ?
N C5 C6 C11 . . . . -1.6(3) ?
C4 C5 C6 C11 . . . . 179.1(2) ?
C12 O1 C7 C8 . . . . 0.5(4) ?
C12 O1 C7 C4 . . . . -178.6(2) ?
C3 C4 C7 O1 . . . . -2.6(4) ?
C5 C4 C7 O1 . . . . 177.5(2) ?
C3 C4 C7 C8 . . . . 178.2(2) ?
C5 C4 C7 C8 . . . . -1.7(4) ?
O1 C7 C8 C9 . . . . -179.0(2) ?
C4 C7 C8 C9 . . . . 0.1(4) ?
C5 N C9 C8 . . . . -1.1(4) ?
C5 N C9 C10 . . . . 176.2(2) ?
C7 C8 C9 N . . . . 1.4(4) ?
C7 C8 C9 C10 . . . . -175.9(2) ?
N C9 C10 F6 . . . . 32.0(3) ?
C8 C9 C10 F6 . . . . -150.4(2) ?
N C9 C10 F4 . . . . -87.8(3) ?
C8 C9 C10 F4 . . . . 89.8(3) ?
N C9 C10 F5 . . . . 152.1(2) ?
C8 C9 C10 F5 . . . . -30.3(3) ?
C1 C6 C11 F2 . . . . 123.2(3) ?
C5 C6 C11 F2 . . . . -56.7(3) ?
C1 C6 C11 F3 . . . . -115.5(3) ?
C5 C6 C11 F3 . . . . 64.6(3) ?
C1 C6 C11 F1 . . . . 4.0(3) ?
C5 C6 C11 F1 . . . . -175.9(2) ?
C7 O1 C12 C13 . . . . -85.0(3) ?
C14 O3 C13 O2 . . . . -2.8(5) ?
C14 O3 C13 C12 . . . . 176.8(3) ?
O1 C12 C13 O2 . . . . 8.6(4) ?
O1 C12 C13 O3 . . . . -171.1(3) ?

loop_
_cod_related_entry_id
_cod_related_entry_database
_cod_related_entry_code
1 ChemSpider 30656497
